data_8100802
loop_
_publ_author_name
'Dey, Kalpana Rani'
'Gesing, Thorsten M.'
'R\"uscher, Claus H.'
'Hussain, Altaf'

_publ_section_title
;
 Crystal structure of caesium niobium tungsten bronzes,
 Cs~0.23~(Nb~0.09~W~0.91~)O~3~ and Cs~0.29~(Nb~0.10~W~0.90~)O~3~
;
_journal_coden_ASTM ZKNSFT
_journal_issue 1
_journal_name_full
;
 Zeitschrift f\"ur Kristallographie - New Crystal Structures
;
_journal_page_first 461
_journal_page_last 462
_journal_paper_doi 10.1524/ncrs.2002.217.1.461
_journal_volume 217
_journal_year 2002
_chemical_formula_analytical Cs0.29Nb0.12W0.88O3
_chemical_formula_moiety Cs0.3Nb0.1W0.9O3
_chemical_formula_structural 'Cs0.3 (Nb0.1W0.9) O3'
_chemical_formula_sum 'Cs0.3 Nb0.1 O3 W0.9'
_chemical_formula_weight 262.63
_chemical_name_common 'Tungsten bronze'
_chemical_name_structure_type 'hexagonal tungsten bronze'
_space_group_crystal_system hexagonal
_space_group_IT_number 193
_space_group_name_Hall '-P 6c 2'
_space_group_name_H-M_alt 'P 63/m c m'
_cell_angle_alpha 90.000
_cell_angle_beta 90.000
_cell_angle_gamma 120.000
_cell_formula_units_Z 6
_cell_length_a 7.3992(2)
_cell_length_b 7.3992(2)
_cell_length_c 7.5867(2)
_cell_measurement_temperature 293(2)
_cell_volume 359.71(1)
_pd_calc_method 'Rietveld Refinement'
_pd_proc_ls_prof_R_factor 0.0569
_pd_proc_ls_prof_wR_expected 0.0189
_pd_proc_ls_prof_wR_factor 0.0804
_cod_depositor_comments
;
 Updating bibliography, space group information and adding the explicit
 space group operation list.

 Antanas Vaitkus,
 2018-07-18
;
_cod_original_formula_sum 'Cs0.3 Nb0.1 W0.9 O3'
_cod_database_code 8100802
_pd_proc_ls_prof_r_factor_on_i 0.0278
_pd_proc_ls_prof_r_factor_on_f 0.0140

loop_
_space_group_symop_id
_space_group_symop_operation_xyz
1 x,y,z
2 x-y,x,z+1/2
3 -y,x-y,z
4 -x,-y,z+1/2
5 -x+y,-x,z
6 y,-x+y,z+1/2
7 -y,-x,-z
8 x-y,-y,-z+1/2
9 x,x-y,-z
10 y,x,-z+1/2
11 -x+y,y,-z
12 -x,-x+y,-z+1/2
13 -x,-y,-z
14 -x+y,-x,-z+1/2
15 y,-x+y,-z
16 x,y,-z+1/2
17 x-y,x,-z
18 -y,x-y,-z+1/2
19 y,x,z
20 -x+y,y,z+1/2
21 -x,-x+y,z
22 -y,-x,z+1/2
23 x-y,-y,z
24 x,x-y,z+1/2

loop_
_atom_site_label
_atom_site_type_symbol
_atom_site_fract_x
_atom_site_fract_y
_atom_site_fract_z
_atom_site_occupancy
_atom_site_symmetry_multiplicity
_atom_site_Wyckoff_symbol
_atom_site_attached_hydrogens
_atom_site_calc_flag
_atom_site_thermal_displace_type
_atom_site_U_iso_or_equiv
Cs1 Cs 0.0 0.0 0.0 0.864(5) 2 b 0 d Biso 1.5(1)
Nb1 Nb 0.4816(1) 0.0 0.25 0.10(1) 6 g 0 d Biso 0.36(3)
W1 W 0.4816(1) 0.0 0.25 0.90(1) 6 g 0 d Biso 0.36(3)
O1 O 0.5 0.0 0.0 1.0 6 f 0 d Biso 0.9(2)
O2 O 0.4138(12) 0.2045(15) 0.25 1.0 12 j 0 d Biso 0.9(2)
